data_7126903
loop_
_publ_author_name
'Ou, Xiao'
'Li, Xizhen'
'Rong, Haowei'
'Yu, Lian'
'Lu, Ming'

_publ_section_title
;
 A general method for cultivating single crystals from melt microdroplets.
;
_journal_issue 69
_journal_name_full 'Chemical communications (Cambridge, England)'
_journal_page_first 9950
_journal_page_last 9953
_journal_paper_doi 10.1039/d0cc03157g
_journal_volume 56
_journal_year 2020
_chemical_formula_moiety 'C17 H18 N2 O6'
_chemical_formula_sum 'C17 H18 N2 O6'
_chemical_formula_weight 346.33
_chemical_melting_point 445
_chemical_name_common nifedipine
_space_group_crystal_system monoclinic
_space_group_IT_number 14
_space_group_name_Hall '-P 2ybc'
_space_group_name_H-M_alt 'P 1 21/c 1'
_atom_sites_solution_hydrogens geom
_atom_sites_solution_primary dual
_audit_creation_date 2018-12-04
_audit_creation_method
;
Olex2 1.2
(compiled 2018.05.29 svn.r3508 for OlexSys, GUI svn.r5506)
;
_audit_update_record
;
2019-05-24 deposited with the CCDC.	2020-07-13 downloaded from the CCDC.
;
_cell_angle_alpha 90
_cell_angle_beta 94.879(3)
_cell_angle_gamma 90
_cell_formula_units_Z 4
_cell_length_a 10.6219(4)
_cell_length_b 10.4085(4)
_cell_length_c 14.7800(5)
_cell_measurement_reflns_used 7919
_cell_measurement_temperature 100.00(10)
_cell_measurement_theta_max 75.8780
_cell_measurement_theta_min 3.0790
_cell_volume 1628.13(10)
_computing_cell_refinement 'CrysAlisPro 1.171.39.46 (Rigaku OD, 2018)'
_computing_data_collection 'CrysAlisPro 1.171.39.46 (Rigaku OD, 2018)'
_computing_data_reduction 'CrysAlisPro 1.171.39.46 (Rigaku OD, 2018)'
_computing_molecular_graphics 'Olex2 (Dolomanov et al., 2009)'
_computing_publication_material 'Olex2 (Dolomanov et al., 2009)'
_computing_structure_refinement 'ShelXL (Sheldrick, 2015)'
_computing_structure_solution 'ShelXT (Sheldrick, 2015)'
_diffrn_ambient_environment N~2~
_diffrn_ambient_temperature 100.00(10)
_diffrn_detector 'CCD plate'
_diffrn_detector_type HyPix
_diffrn_measured_fraction_theta_full 0.993
_diffrn_measured_fraction_theta_max 0.934
_diffrn_measurement_details
;
List of Runs (angles in degrees, time in seconds):

  # Type    Start    End  Width  t~exp~   \w     \q     \k     \f   Frames
#--------------------------------------------------------------------------
  1  \w   -118.00 -31.00   0.50    0.05    --  -46.37 -36.00  14.00  174
  2  \w     34.00  79.00   0.50    0.05    --   46.37  36.00 170.00   90
  3  \w     -1.00  57.00   0.50    0.05    --   46.37 -36.00  14.00  116
  4  \w   -169.00 -90.00   0.50    0.05    -- -100.00 -36.00  14.00  158
  5  \w   -115.00 -27.00   0.50    0.05    -- -100.00  36.00 170.00  176
  6  \w    138.00 163.00   0.50    0.05    --  107.00  36.00 170.00   50
  7  \w     94.00 119.00   0.50    0.05    --  107.00  36.00 170.00   50
  8  \w     47.00  72.00   0.50    0.05    --  107.00 -36.00  14.00   50
  9  \w    -41.00 -16.00   0.50    0.05    --  -46.37  36.00 170.00   50
 10  \w     16.00  95.00   0.50    0.05    --   46.37-125.00 -90.00  158
 11  \w    -61.00 -28.00   0.50    0.05    -- -100.00 125.00-180.00   66
 12  \w   -113.00 -25.00   0.50    0.05    -- -100.00  15.00   0.00  176
 13  \w   -117.00 -73.00   0.50    0.05    -- -100.00  61.00   0.00   88
 14  \w    -62.00 -27.00   0.50    0.05    -- -100.00  61.00   0.00   70
 15  \w   -113.00 -28.00   0.50    0.05    -- -100.00  45.00   0.00  170
 16  \w    103.00 166.00   0.50    0.05    --  107.00  45.00 -60.00  126
 17  \w     39.00  89.00   0.50    0.05    --  107.00 -95.00   0.00  100
;
_diffrn_measurement_device 'four-circle diffractometer'
_diffrn_measurement_device_type 'XtaLAB Synergy R, DW system, HyPix'
_diffrn_measurement_method '\w scans'
_diffrn_orient_matrix_type 'CrysAlisPro convention (1999,Acta A55,543-557)'
_diffrn_orient_matrix_UB_11 -0.1132664000
_diffrn_orient_matrix_UB_12 -0.0030968000
_diffrn_orient_matrix_UB_13 0.0585891000
_diffrn_orient_matrix_UB_21 -0.0826119000
_diffrn_orient_matrix_UB_22 0.0675998000
_diffrn_orient_matrix_UB_23 -0.0764535000
_diffrn_orient_matrix_UB_31 -0.0395898000
_diffrn_orient_matrix_UB_32 -0.1316604000
_diffrn_orient_matrix_UB_33 -0.0405501000
_diffrn_radiation_monochromator mirror
_diffrn_radiation_probe x-ray
_diffrn_radiation_type CuK\a
_diffrn_radiation_wavelength 1.54184
_diffrn_reflns_av_R_equivalents 0.0447
_diffrn_reflns_av_unetI/netI 0.0302
_diffrn_reflns_Laue_measured_fraction_full 0.993
_diffrn_reflns_Laue_measured_fraction_max 0.934
_diffrn_reflns_limit_h_max 13
_diffrn_reflns_limit_h_min -12
_diffrn_reflns_limit_k_max 11
_diffrn_reflns_limit_k_min -12
_diffrn_reflns_limit_l_max 18
_diffrn_reflns_limit_l_min -18
_diffrn_reflns_number 10268
_diffrn_reflns_point_group_measured_fraction_full 0.993
_diffrn_reflns_point_group_measured_fraction_max 0.934
_diffrn_reflns_theta_full 67.684
_diffrn_reflns_theta_max 76.509
_diffrn_reflns_theta_min 5.204
_diffrn_source 'Rotating-anode X-ray tube'
_diffrn_source_type 'Rigaku (Cu) X-ray Source'
_exptl_absorpt_coefficient_mu 0.911
_exptl_absorpt_correction_T_max 1.00000
_exptl_absorpt_correction_T_min 0.26450
_exptl_absorpt_correction_type multi-scan
_exptl_absorpt_process_details
;
CrysAlisPro 1.171.39.46 (Rigaku Oxford Diffraction, 2018)
Empirical absorption correction using spherical harmonics,
 implemented in SCALE3 ABSPACK scaling algorithm.
;
_exptl_crystal_colour 'clear yellowish yellow'
_exptl_crystal_colour_lustre clear
_exptl_crystal_colour_modifier yellowish
_exptl_crystal_colour_primary yellow
_exptl_crystal_density_diffrn 1.413
_exptl_crystal_description block
_exptl_crystal_F_000 728
_exptl_crystal_recrystallization_method 'From the Melt'
_exptl_crystal_size_max 0.4
_exptl_crystal_size_mid 0.3
_exptl_crystal_size_min 0.3
_refine_diff_density_max 0.318
_refine_diff_density_min -0.267
_refine_diff_density_rms 0.060
_refine_ls_extinction_method none
_refine_ls_goodness_of_fit_ref 1.029
_refine_ls_hydrogen_treatment constr
_refine_ls_matrix_type full
_refine_ls_number_parameters 230
_refine_ls_number_reflns 3196
_refine_ls_number_restraints 0
_refine_ls_restrained_S_all 1.029
_refine_ls_R_factor_all 0.0519
_refine_ls_R_factor_gt 0.0471
_refine_ls_shift/su_max 0.000
_refine_ls_shift/su_mean 0.000
_refine_ls_structure_factor_coef Fsqd
_refine_ls_weighting_details 'w=1/[\s^2^(Fo^2^)+(0.0685P)^2^+0.9950P] where P=(Fo^2^+2Fc^2^)/3'
_refine_ls_weighting_scheme calc
_refine_ls_wR_factor_gt 0.1229
_refine_ls_wR_factor_ref 0.1269
_reflns_Friedel_coverage 0.000
_reflns_number_gt 2957
_reflns_number_total 3196
_reflns_threshold_expression 'I > 2\s(I)'
_cod_data_source_file d0cc03157g2.cif
_cod_data_source_block Alpha-NIF-100K-XZLI
_cod_depositor_comments
;
The following automatic conversions were performed:

data item '_chemical_melting_point' value '445K' was changed to '445'
-- the value should be numeric and without a unit designator.

Automatic conversion script
Id: cif_fix_values 7556 2019-12-06 15:28:31Z antanas 

 Adding full bibliography for 7126896--7126915.cif.
;
_cod_database_code 7126903
_shelx_shelxl_version_number 2016/6
_shelx_space_group_comment
;
The symmetry employed for this shelxl refinement is uniquely defined
by the following loop, which should always be used as a source of
symmetry information in preference to the above space-group names.
They are only intended as comments.
;
_shelx_estimated_absorpt_t_max 0.772
_shelx_estimated_absorpt_t_min 0.712
_reflns_odcompleteness_completeness 99.45
_reflns_odcompleteness_iscentric 1
_reflns_odcompleteness_theta 66.97
_olex2_refinement_description
;
1. Fixed Uiso
 At 1.2 times of:
  All C(H) groups, All N(H) groups
 At 1.5 times of:
  All C(H,H,H) groups
2.a Ternary CH refined with riding coordinates:
 C00C(H00C)
2.b Aromatic/amide H refined with riding coordinates:
 N007(H007), C00A(H00A), C00J(H00J), C00K(H00K), C00L(H00L)
2.c Idealised Me refined as rotating group:
 C00M(H00B,H00D,H00E), C00N(H00F,H00G,H00H), C00O(H00I,H00M,H00N), C00P(H00O,
 H00P,H00Q)
;
_olex2_submission_special_instructions 'No special instructions were received'
_oxdiff_exptl_absorpt_empirical_details
;
Empirical correction (ABSPACK) includes:
- Absorption correction using spherical harmonics
- Frame scaling
;
_oxdiff_exptl_absorpt_empirical_full_max 5.349
_oxdiff_exptl_absorpt_empirical_full_min 0.361

loop_
_space_group_symop_operation_xyz
'x, y, z'
'-x, y+1/2, -z+1/2'
'-x, -y, -z'
'x, -y-1/2, z-1/2'

loop_
_atom_site_label
_atom_site_type_symbol
_atom_site_fract_x
_atom_site_fract_y
_atom_site_fract_z
_atom_site_U_iso_or_equiv
_atom_site_adp_type
_atom_site_occupancy
_atom_site_site_symmetry_order
_atom_site_calc_flag
_atom_site_refinement_flags_posn
_atom_site_refinement_flags_adp
_atom_site_refinement_flags_occupancy
_atom_site_disorder_assembly
_atom_site_disorder_group
O001 O 0.45742(10) 0.78209(11) 0.53509(8) 0.0264(3) Uani 1 1 d . . . . .
O002 O 0.36790(10) 0.73310(11) 0.66269(8) 0.0264(3) Uani 1 1 d . . . . .
O003 O 0.85930(11) 0.36868(11) 0.47450(7) 0.0256(3) Uani 1 1 d . . . . .
O004 O 0.65567(12) 0.80249(12) 0.39810(8) 0.0303(3) Uani 1 1 d . . . . .
O005 O 0.82425(12) 0.57152(11) 0.43138(8) 0.0315(3) Uani 1 1 d . . . . .
O006 O 0.84915(14) 0.86170(13) 0.38674(8) 0.0383(3) Uani 1 1 d . . . . .
N007 N 0.64221(13) 0.43337(13) 0.69488(9) 0.0239(3) Uani 1 1 d . . . . .
H007 H 0.648279 0.386274 0.742860 0.029 Uiso 1 1 calc R . . . .
N008 N 0.76235(14) 0.82934(13) 0.43145(9) 0.0249(3) Uani 1 1 d . . . . .
C009 C 0.73804(13) 0.73885(14) 0.58723(10) 0.0186(3) Uani 1 1 d . . . . .
C00A C 0.77422(14) 0.75258(15) 0.68029(10) 0.0209(3) Uani 1 1 d . . . . .
H00A H 0.745521 0.692650 0.720429 0.025 Uiso 1 1 calc R . . . .
C00B C 0.54528(13) 0.61176(15) 0.61871(10) 0.0200(3) Uani 1 1 d . . . . .
C00C C 0.65412(13) 0.62306(14) 0.55791(10) 0.0182(3) Uani 1 1 d . . . . .
H00C H 0.618994 0.636269 0.495119 0.022 Uiso 1 1 calc R . . . .
C00D C 0.78809(14) 0.83023(15) 0.53106(10) 0.0202(3) Uani 1 1 d . . . . .
C00E C 0.73071(14) 0.41722(15) 0.63252(10) 0.0212(3) Uani 1 1 d . . . . .
C00F C 0.44763(14) 0.71051(15) 0.61003(10) 0.0204(3) Uani 1 1 d . . . . .
C00G C 0.73324(14) 0.50027(14) 0.56233(10) 0.0190(3) Uani 1 1 d . . . . .
C00H C 0.54484(14) 0.52080(15) 0.68433(10) 0.0215(3) Uani 1 1 d . . . . .
C00I C 0.80992(14) 0.48575(14) 0.48473(10) 0.0196(3) Uani 1 1 d . . . . .
C00J C 0.86640(14) 0.93007(15) 0.56425(11) 0.0233(3) Uani 1 1 d . . . . .
H00J H 0.898144 0.988473 0.524338 0.028 Uiso 1 1 calc R . . . .
C00K C 0.89670(14) 0.94197(15) 0.65666(11) 0.0239(3) Uani 1 1 d . . . . .
H00K H 0.947088 1.009516 0.679599 0.029 Uiso 1 1 calc R . . . .
C00L C 0.85095(14) 0.85178(16) 0.71479(11) 0.0235(3) Uani 1 1 d . . . . .
H00L H 0.871848 0.857955 0.777028 0.028 Uiso 1 1 calc R . . . .
C00M C 0.92600(16) 0.35339(17) 0.39425(11) 0.0287(4) Uani 1 1 d . . . . .
H00B H 0.869289 0.369194 0.341329 0.043 Uiso 1 1 calc GR . . . .
H00D H 0.958319 0.267413 0.392030 0.043 Uiso 1 1 calc GR . . . .
H00E H 0.994817 0.413365 0.395938 0.043 Uiso 1 1 calc GR . . . .
C00N C 0.44572(16) 0.50355(18) 0.74992(12) 0.0300(4) Uani 1 1 d . . . . .
H00F H 0.453983 0.419801 0.776983 0.045 Uiso 1 1 calc GR . . . .
H00G H 0.363428 0.511948 0.718206 0.045 Uiso 1 1 calc GR . . . .
H00H H 0.456358 0.567865 0.796492 0.045 Uiso 1 1 calc GR . . . .
C00O C 0.81725(16) 0.30531(16) 0.65580(12) 0.0276(4) Uani 1 1 d . . . . .
H00I H 0.849486 0.310987 0.718355 0.041 Uiso 1 1 calc GR . . . .
H00M H 0.886269 0.307104 0.617894 0.041 Uiso 1 1 calc GR . . . .
H00N H 0.771181 0.226482 0.646006 0.041 Uiso 1 1 calc GR . . . .
C00P C 0.36746(16) 0.88461(17) 0.52101(13) 0.0316(4) Uani 1 1 d . . . . .
H00O H 0.377571 0.925390 0.463822 0.047 Uiso 1 1 calc GR . . . .
H00P H 0.381222 0.946423 0.569040 0.047 Uiso 1 1 calc GR . . . .
H00Q H 0.283431 0.850568 0.520754 0.047 Uiso 1 1 calc GR . . . .

loop_
_atom_site_aniso_label
_atom_site_aniso_U_11
_atom_site_aniso_U_22
_atom_site_aniso_U_33
_atom_site_aniso_U_23
_atom_site_aniso_U_13
_atom_site_aniso_U_12
O001 0.0223(6) 0.0251(6) 0.0320(6) 0.0044(5) 0.0035(5) 0.0072(4)
O002 0.0212(6) 0.0290(6) 0.0296(6) -0.0061(5) 0.0051(5) 0.0029(4)
O003 0.0290(6) 0.0231(6) 0.0255(6) -0.0003(4) 0.0076(5) 0.0089(5)
O004 0.0346(7) 0.0296(6) 0.0257(6) 0.0029(5) -0.0032(5) 0.0025(5)
O005 0.0467(7) 0.0239(6) 0.0262(6) 0.0028(5) 0.0157(5) 0.0050(5)
O006 0.0498(8) 0.0405(7) 0.0266(6) 0.0037(5) 0.0143(6) -0.0126(6)
N007 0.0240(6) 0.0264(7) 0.0216(7) 0.0071(5) 0.0044(5) 0.0026(5)
N008 0.0340(7) 0.0183(6) 0.0228(7) 0.0034(5) 0.0053(6) 0.0014(5)
C009 0.0153(6) 0.0193(7) 0.0217(7) -0.0009(6) 0.0047(5) 0.0050(5)
C00A 0.0187(7) 0.0248(8) 0.0198(7) 0.0008(6) 0.0045(5) 0.0023(6)
C00B 0.0170(7) 0.0232(7) 0.0199(7) -0.0021(6) 0.0022(6) -0.0006(6)
C00C 0.0181(7) 0.0188(7) 0.0178(7) 0.0003(5) 0.0028(5) 0.0016(5)
C00D 0.0208(7) 0.0198(7) 0.0204(7) 0.0005(6) 0.0038(6) 0.0055(6)
C00E 0.0205(7) 0.0211(7) 0.0217(7) -0.0009(6) 0.0015(6) -0.0004(6)
C00F 0.0169(7) 0.0210(7) 0.0232(7) -0.0036(6) 0.0007(6) -0.0024(6)
C00G 0.0173(7) 0.0192(7) 0.0204(7) -0.0016(6) 0.0013(5) 0.0003(5)
C00H 0.0181(7) 0.0248(8) 0.0218(7) -0.0008(6) 0.0023(6) -0.0016(6)
C00I 0.0178(7) 0.0197(7) 0.0211(7) -0.0027(6) 0.0002(5) -0.0002(5)
C00J 0.0205(7) 0.0184(7) 0.0316(8) 0.0031(6) 0.0067(6) 0.0029(6)
C00K 0.0185(7) 0.0211(7) 0.0321(8) -0.0055(6) 0.0017(6) 0.0019(6)
C00L 0.0190(7) 0.0286(8) 0.0232(7) -0.0046(6) 0.0025(6) 0.0030(6)
C00M 0.0276(8) 0.0313(9) 0.0281(8) -0.0044(7) 0.0082(7) 0.0091(7)
C00N 0.0243(8) 0.0361(9) 0.0308(9) 0.0086(7) 0.0094(7) 0.0003(7)
C00O 0.0303(8) 0.0247(8) 0.0278(8) 0.0052(6) 0.0029(7) 0.0061(7)
C00P 0.0260(8) 0.0261(8) 0.0422(10) 0.0045(7) -0.0003(7) 0.0088(7)

loop_
_atom_type_symbol
_atom_type_description
_atom_type_scat_dispersion_real
_atom_type_scat_dispersion_imag
_atom_type_scat_source
C C 0.0181 0.0091 'International Tables Vol C Tables 4.2.6.8 and 6.1.1.4'
H H 0.0000 0.0000 'International Tables Vol C Tables 4.2.6.8 and 6.1.1.4'
N N 0.0311 0.0180 'International Tables Vol C Tables 4.2.6.8 and 6.1.1.4'
O O 0.0492 0.0322 'International Tables Vol C Tables 4.2.6.8 and 6.1.1.4'

loop_
_geom_angle_atom_site_label_1
_geom_angle_atom_site_label_2
_geom_angle_atom_site_label_3
_geom_angle
_geom_angle_site_symmetry_1
_geom_angle_site_symmetry_3
_geom_angle_publ_flag
C00F O001 C00P 115.70(13) . . ?
C00I O003 C00M 114.69(12) . . ?
C00E N007 H007 118.2 . . ?
C00H N007 H007 118.2 . . ?
C00H N007 C00E 123.52(13) . . ?
O004 N008 C00D 119.23(13) . . ?
O006 N008 O004 123.80(14) . . ?
O006 N008 C00D 116.89(14) . . ?
C00A C009 C00C 117.35(13) . . ?
C00D C009 C00A 115.25(14) . . ?
C00D C009 C00C 127.33(13) . . ?
C009 C00A H00A 118.7 . . ?
C00L C00A C009 122.69(14) . . ?
C00L C00A H00A 118.7 . . ?
C00F C00B C00C 117.52(13) . . ?
C00H C00B C00C 121.56(13) . . ?
C00H C00B C00F 120.63(13) . . ?
C009 C00C H00C 108.8 . . ?
C00B C00C C009 110.10(12) . . ?
C00B C00C H00C 108.8 . . ?
C00B C00C C00G 110.57(12) . . ?
C00G C00C C009 109.86(11) . . ?
C00G C00C H00C 108.8 . . ?
C009 C00D N008 122.78(14) . . ?
C00J C00D N008 114.23(13) . . ?
C00J C00D C009 122.99(14) . . ?
N007 C00E C00O 112.25(13) . . ?
C00G C00E N007 119.54(14) . . ?
C00G C00E C00O 128.19(14) . . ?
O001 C00F C00B 111.00(13) . . ?
O002 C00F O001 121.61(14) . . ?
O002 C00F C00B 127.35(15) . . ?
C00E C00G C00C 121.38(13) . . ?
C00E C00G C00I 125.55(14) . . ?
C00I C00G C00C 113.07(12) . . ?
N007 C00H C00N 114.16(13) . . ?
C00B C00H N007 119.63(13) . . ?
C00B C00H C00N 126.21(14) . . ?
O003 C00I C00G 115.44(13) . . ?
O005 C00I O003 121.70(13) . . ?
O005 C00I C00G 122.80(14) . . ?
C00D C00J H00J 120.1 . . ?
C00K C00J C00D 119.76(14) . . ?
C00K C00J H00J 120.1 . . ?
C00J C00K H00K 120.4 . . ?
C00J C00K C00L 119.14(15) . . ?
C00L C00K H00K 120.4 . . ?
C00A C00L C00K 120.14(15) . . ?
C00A C00L H00L 119.9 . . ?
C00K C00L H00L 119.9 . . ?
O003 C00M H00B 109.5 . . ?
O003 C00M H00D 109.5 . . ?
O003 C00M H00E 109.5 . . ?
H00B C00M H00D 109.5 . . ?
H00B C00M H00E 109.5 . . ?
H00D C00M H00E 109.5 . . ?
C00H C00N H00F 109.5 . . ?
C00H C00N H00G 109.5 . . ?
C00H C00N H00H 109.5 . . ?
H00F C00N H00G 109.5 . . ?
H00F C00N H00H 109.5 . . ?
H00G C00N H00H 109.5 . . ?
C00E C00O H00I 109.5 . . ?
C00E C00O H00M 109.5 . . ?
C00E C00O H00N 109.5 . . ?
H00I C00O H00M 109.5 . . ?
H00I C00O H00N 109.5 . . ?
H00M C00O H00N 109.5 . . ?
O001 C00P H00O 109.5 . . ?
O001 C00P H00P 109.5 . . ?
O001 C00P H00Q 109.5 . . ?
H00O C00P H00P 109.5 . . ?
H00O C00P H00Q 109.5 . . ?
H00P C00P H00Q 109.5 . . ?

loop_
_geom_bond_atom_site_label_1
_geom_bond_atom_site_label_2
_geom_bond_distance
_geom_bond_site_symmetry_2
_geom_bond_publ_flag
O001 C00F 1.3463(19) . ?
O001 C00P 1.4357(19) . ?
O002 C00F 1.2208(19) . ?
O003 C00I 1.3403(19) . ?
O003 C00M 1.4411(18) . ?
O004 N008 1.2288(19) . ?
O005 C00I 1.2092(19) . ?
O006 N008 1.2263(19) . ?
N007 H007 0.8600 . ?
N007 C00E 1.382(2) . ?
N007 C00H 1.376(2) . ?
N008 C00D 1.474(2) . ?
C009 C00A 1.404(2) . ?
C009 C00C 1.539(2) . ?
C009 C00D 1.397(2) . ?
C00A H00A 0.9300 . ?
C00A C00L 1.386(2) . ?
C00B C00C 1.5280(19) . ?
C00B C00F 1.458(2) . ?
C00B C00H 1.356(2) . ?
C00C H00C 0.9800 . ?
C00C C00G 1.528(2) . ?
C00D C00J 1.394(2) . ?
C00E C00G 1.352(2) . ?
C00E C00O 1.505(2) . ?
C00G C00I 1.470(2) . ?
C00H C00N 1.501(2) . ?
C00J H00J 0.9300 . ?
C00J C00K 1.382(2) . ?
C00K H00K 0.9300 . ?
C00K C00L 1.388(2) . ?
C00L H00L 0.9300 . ?
C00M H00B 0.9600 . ?
C00M H00D 0.9600 . ?
C00M H00E 0.9600 . ?
C00N H00F 0.9600 . ?
C00N H00G 0.9600 . ?
C00N H00H 0.9600 . ?
C00O H00I 0.9600 . ?
C00O H00M 0.9600 . ?
C00O H00N 0.9600 . ?
C00P H00O 0.9600 . ?
C00P H00P 0.9600 . ?
C00P H00Q 0.9600 . ?
